data_7105596
loop_
_publ_author_name
'Wu, Jin-Ji'
'Cao, Man-Li'
'Ye, Bao-Hui'

_publ_section_title
;
 Spontaneous chiral resolution of mer-[Co(II)(N,N,O-L3)2] enantiomers
 mediated by pi-pi interactions.
;
_journal_issue 21
_journal_name_full 'Chemical communications (Cambridge, England)'
_journal_page_first 3687
_journal_page_last 3689
_journal_paper_doi 10.1039/c002167a
_journal_volume 46
_journal_year 2010
_chemical_formula_sum 'C44 H42 Co N8 O2'
_chemical_formula_weight 773.79
_chemical_name_systematic
;
?
;
_space_group_IT_number 96
_symmetry_cell_setting tetragonal
_symmetry_space_group_name_Hall 'P 4nw 2abw'
_symmetry_space_group_name_H-M 'P 43 21 2'
_atom_sites_solution_hydrogens geom
_atom_sites_solution_primary direct
_atom_sites_solution_secondary difmap
_audit_creation_method SHELXL-97
_cell_angle_alpha 90.00
_cell_angle_beta 90.00
_cell_angle_gamma 90.00
_cell_formula_units_Z 4
_cell_length_a 13.7890(6)
_cell_length_b 13.7890(6)
_cell_length_c 19.1083(15)
_cell_measurement_reflns_used 3566
_cell_measurement_temperature 123(2)
_cell_measurement_theta_max 26.00
_cell_measurement_theta_min 1.82
_cell_volume 3633.2(4)
_computing_cell_refinement 'Bruker SMART'
_computing_data_collection 'Bruker SMART'
_computing_data_reduction 'Bruker SAINT'
_computing_molecular_graphics 'Bruker SHELXTL'
_computing_publication_material 'Bruker SHELXTL'
_computing_structure_refinement 'SHELXL-97 (Sheldrick, 1997)'
_computing_structure_solution 'SHELXS-97 (Sheldrick, 1990)'
_diffrn_ambient_temperature 123(2)
_diffrn_measured_fraction_theta_full 1.000
_diffrn_measured_fraction_theta_max 1.000
_diffrn_measurement_device_type 'CCD area detector'
_diffrn_measurement_method 'phi and omega scans'
_diffrn_radiation_monochromator graphite
_diffrn_radiation_source 'fine-focus sealed tube'
_diffrn_radiation_type MoK\a
_diffrn_radiation_wavelength 0.71073
_diffrn_reflns_av_R_equivalents 0.0399
_diffrn_reflns_av_sigmaI/netI 0.0441
_diffrn_reflns_limit_h_max 14
_diffrn_reflns_limit_h_min -16
_diffrn_reflns_limit_k_max 17
_diffrn_reflns_limit_k_min -11
_diffrn_reflns_limit_l_max 23
_diffrn_reflns_limit_l_min -22
_diffrn_reflns_number 13996
_diffrn_reflns_theta_full 26.00
_diffrn_reflns_theta_max 26.00
_diffrn_reflns_theta_min 1.82
_diffrn_standards_decay_% 0
_exptl_absorpt_coefficient_mu 0.524
_exptl_absorpt_correction_T_max 0.9024
_exptl_absorpt_correction_T_min 0.9024
_exptl_absorpt_correction_type multi-scan
_exptl_absorpt_process_details SADABS
_exptl_crystal_colour 'dark red'
_exptl_crystal_density_diffrn 1.415
_exptl_crystal_density_method 'not measured'
_exptl_crystal_description block
_exptl_crystal_F_000 1620
_exptl_crystal_size_max 0.20
_exptl_crystal_size_mid 0.20
_exptl_crystal_size_min 0.20
_refine_diff_density_max 0.400
_refine_diff_density_min -0.234
_refine_diff_density_rms 0.058
_refine_ls_abs_structure_details 'Flack H D (1983), Acta Cryst. A39, 876-881'
_refine_ls_abs_structure_Flack -0.031(16)
_refine_ls_extinction_method none
_refine_ls_goodness_of_fit_ref 1.055
_refine_ls_hydrogen_treatment constr
_refine_ls_matrix_type full
_refine_ls_number_parameters 249
_refine_ls_number_reflns 3566
_refine_ls_number_restraints 2
_refine_ls_restrained_S_all 1.055
_refine_ls_R_factor_all 0.0454
_refine_ls_R_factor_gt 0.0382
_refine_ls_shift/su_max 0.000
_refine_ls_shift/su_mean 0.000
_refine_ls_structure_factor_coef Fsqd
_refine_ls_weighting_details 'calc w=1/[\s^2^(Fo^2^)+(0.0431P)^2^+0.2883P] where P=(Fo^2^+2Fc^2^)/3'
_refine_ls_weighting_scheme calc
_refine_ls_wR_factor_gt 0.0828
_refine_ls_wR_factor_ref 0.0868
_reflns_number_gt 3181
_reflns_number_total 3566
_reflns_threshold_expression >2sigma(I)
_cod_data_source_file c002167a.txt
_cod_data_source_block complex_4-R
_cod_depositor_comments
;
The following automatic conversions were performed:
'_symmetry_cell_setting' value 'Tetragonal' changed to 'tetragonal'
according to '/home/saulius/struct/CIF-dictionaries/cif_core.dic'
dictionary named 'cif_core.dic' version 2.4.1 from
2010-06-29.

'_refine_ls_hydrogen_treatment' value 'CONSTR' changed to
'constr' according to '/home/saulius/struct/CIF-dictionaries/cif_core.dic'
dictionary named 'cif_core.dic' version 2.4.1 from 2010-06-29.

Automatic conversion script
Id: cif_fix_enum 1527 2010-12-29 10:47:43Z saulius 
;
_cod_original_sg_symbol_H-M P4(3)2(1)2
_cod_database_code 7105596

loop_
_symmetry_equiv_pos_as_xyz
'x, y, z'
'-x, -y, z+1/2'
'-y+1/2, x+1/2, z+3/4'
'y+1/2, -x+1/2, z+1/4'
'-x+1/2, y+1/2, -z+3/4'
'x+1/2, -y+1/2, -z+1/4'
'y, x, -z'
'-y, -x, -z+1/2'

loop_
_atom_site_label
_atom_site_type_symbol
_atom_site_fract_x
_atom_site_fract_y
_atom_site_fract_z
_atom_site_U_iso_or_equiv
_atom_site_adp_type
_atom_site_occupancy
_atom_site_symmetry_multiplicity
_atom_site_calc_flag
_atom_site_refinement_flags
_atom_site_disorder_assembly
_atom_site_disorder_group
Co1 Co 0.22467(2) 0.22467(2) 0.0000 0.02304(13) Uani 1 2 d S . .
O1 O 0.35357(12) 0.21598(14) -0.05051(7) 0.0284(4) Uani 1 1 d . . .
N2 N 0.29233(15) 0.14855(15) 0.07770(8) 0.0235(5) Uani 1 1 d . . .
C18 C 0.44093(18) 0.20242(18) -0.02547(11) 0.0248(6) Uani 1 1 d . . .
C6 C 0.2353(2) 0.10232(18) 0.12693(11) 0.0246(5) Uani 1 1 d . . .
C2 C -0.0619(2) 0.1569(2) 0.10058(12) 0.0320(6) Uani 1 1 d . . .
H2A H -0.1283 0.1700 0.0911 0.038 Uiso 1 1 calc R . .
C14 C 0.55950(19) 0.15671(19) 0.06269(12) 0.0272(6) Uani 1 1 d . . .
H14A H 0.5739 0.1311 0.1077 0.033 Uiso 1 1 calc R . .
C4 C 0.0620(2) 0.08403(19) 0.16986(12) 0.0293(6) Uani 1 1 d . . .
H4A H 0.0815 0.0475 0.2096 0.035 Uiso 1 1 calc R . .
N3 N 0.38854(16) 0.05382(15) 0.13825(9) 0.0254(5) Uani 1 1 d . . .
C17 C 0.51972(19) 0.23506(19) -0.06590(12) 0.0275(6) Uani 1 1 d . . .
H17A H 0.5063 0.2610 -0.1109 0.033 Uiso 1 1 calc R . .
C7 C 0.29377(19) 0.04330(19) 0.16675(12) 0.0281(6) Uani 1 1 d . . .
C5 C 0.13142(19) 0.11866(18) 0.12299(10) 0.0246(5) Uani 1 1 d . . .
C15 C 0.63526(19) 0.19086(18) 0.02301(12) 0.0280(6) Uani 1 1 d . . .
H15A H 0.6997 0.1871 0.0404 0.034 Uiso 1 1 calc R . .
C13 C 0.46266(19) 0.15729(19) 0.04110(12) 0.0238(5) Uani 1 1 d . . .
C12 C 0.38336(19) 0.12110(18) 0.08384(11) 0.0249(6) Uani 1 1 d . . .
C16 C 0.61721(19) 0.2318(2) -0.04405(12) 0.0280(6) Uani 1 1 d . . .
N1 N 0.10448(16) 0.17241(15) 0.06677(10) 0.0249(5) Uani 1 1 d . . .
N4 N 0.69134(16) 0.26920(18) -0.08408(11) 0.0376(6) Uani 1 1 d . . .
C9 C 0.3583(2) -0.0722(2) 0.24874(15) 0.0398(7) Uani 1 1 d . . .
H9A H 0.3506 -0.1128 0.2885 0.048 Uiso 1 1 calc R . .
C11 C 0.4634(2) -0.00561(19) 0.16073(12) 0.0327(6) Uani 1 1 d . . .
H11A H 0.5248 -0.0029 0.1383 0.039 Uiso 1 1 calc R . .
C8 C 0.2819(2) -0.01905(19) 0.22518(12) 0.0342(6) Uani 1 1 d . . .
H8A H 0.2208 -0.0237 0.2478 0.041 Uiso 1 1 calc R . .
C21 C 0.7926(2) 0.2598(2) -0.06436(14) 0.0367(7) Uani 1 1 d . . .
H21A H 0.7989 0.2694 -0.0132 0.044 Uiso 1 1 calc R . .
H21B H 0.8307 0.3112 -0.0879 0.044 Uiso 1 1 calc R . .
C10 C 0.4489(2) -0.0673(2) 0.21462(14) 0.0411(7) Uani 1 1 d . . .
H10A H 0.5004 -0.1080 0.2298 0.049 Uiso 1 1 calc R . .
C22 C 0.8336(2) 0.1620(2) -0.08372(14) 0.0421(7) Uani 1 1 d . . .
H22A H 0.9018 0.1587 -0.0695 0.063 Uiso 1 1 calc R . .
H22B H 0.8288 0.1528 -0.1345 0.063 Uiso 1 1 calc R . .
H22C H 0.7969 0.1110 -0.0598 0.063 Uiso 1 1 calc R . .
C1 C 0.00982(19) 0.1909(2) 0.05727(12) 0.0291(6) Uani 1 1 d . . .
H1A H -0.0085 0.2297 0.0184 0.035 Uiso 1 1 calc R . .
C3 C -0.0349(2) 0.1028(2) 0.15861(12) 0.0322(6) Uani 1 1 d . . .
H3A H -0.0826 0.0790 0.1901 0.039 Uiso 1 1 calc R . .
C19 C 0.6746(2) 0.3088(2) -0.15395(13) 0.0349(7) Uani 1 1 d D . .
H19A H 0.6217 0.2782 -0.1776 0.042 Uiso 1 1 d RD . .
H19B H 0.7337 0.2954 -0.1810 0.042 Uiso 1 1 d RD . .
C20 C 0.6586(3) 0.4170(2) -0.15279(15) 0.0468(8) Uani 1 1 d . . .
H20B H 0.6037 0.4322 -0.1221 0.056 Uiso 1 1 calc R . .
H20A H 0.6447 0.4399 -0.2003 0.056 Uiso 1 1 calc R . .
H20C H 0.7171 0.4493 -0.1352 0.056 Uiso 1 1 calc R . .

loop_
_atom_site_aniso_label
_atom_site_aniso_U_11
_atom_site_aniso_U_22
_atom_site_aniso_U_33
_atom_site_aniso_U_23
_atom_site_aniso_U_13
_atom_site_aniso_U_12
Co1 0.02444(17) 0.02444(17) 0.0202(2) 0.00160(14) -0.00160(14) -0.0007(2)
O1 0.0231(10) 0.0400(11) 0.0221(7) 0.0003(8) -0.0018(7) -0.0015(9)
N2 0.0259(13) 0.0249(12) 0.0198(8) 0.0024(8) -0.0011(9) -0.0012(9)
C18 0.0264(14) 0.0231(14) 0.0249(10) -0.0060(10) -0.0020(10) -0.0016(11)
C6 0.0307(15) 0.0229(13) 0.0203(10) -0.0001(10) -0.0015(10) -0.0025(11)
C2 0.0289(15) 0.0353(16) 0.0317(13) -0.0065(12) 0.0004(11) 0.0009(13)
C14 0.0305(15) 0.0237(14) 0.0275(12) -0.0023(11) -0.0035(11) -0.0017(12)
C4 0.0336(16) 0.0295(16) 0.0249(11) 0.0022(11) 0.0001(11) -0.0056(12)
N3 0.0276(13) 0.0218(12) 0.0268(9) 0.0019(9) -0.0049(9) -0.0017(9)
C17 0.0303(15) 0.0275(15) 0.0247(11) -0.0015(11) 0.0013(10) -0.0009(12)
C7 0.0341(17) 0.0243(14) 0.0259(11) -0.0007(10) -0.0032(11) -0.0019(12)
C5 0.0319(15) 0.0203(14) 0.0217(10) -0.0041(10) -0.0001(10) -0.0021(11)
C15 0.0221(14) 0.0246(14) 0.0374(13) -0.0046(11) -0.0035(11) -0.0013(11)
C13 0.0246(14) 0.0218(14) 0.0251(11) -0.0021(10) -0.0028(10) -0.0003(11)
C12 0.0312(15) 0.0213(14) 0.0223(11) -0.0027(10) -0.0045(10) -0.0013(12)
C16 0.0279(14) 0.0211(14) 0.0351(12) -0.0046(11) 0.0031(11) -0.0013(12)
N1 0.0271(12) 0.0245(12) 0.0231(10) -0.0015(9) 0.0009(9) -0.0012(10)
N4 0.0272(13) 0.0430(15) 0.0426(12) 0.0098(11) 0.0014(10) -0.0009(11)
C9 0.0501(19) 0.0318(16) 0.0375(13) 0.0123(13) -0.0120(15) -0.0096(13)
C11 0.0319(16) 0.0294(15) 0.0368(13) 0.0024(12) -0.0118(12) 0.0012(12)
C8 0.0449(18) 0.0292(15) 0.0284(11) 0.0046(11) -0.0049(12) -0.0047(14)
C21 0.0294(16) 0.0343(17) 0.0464(14) 0.0000(12) 0.0072(12) -0.0055(12)
C10 0.048(2) 0.0287(16) 0.0462(15) 0.0047(13) -0.0177(14) -0.0011(14)
C22 0.0381(19) 0.0413(19) 0.0470(15) -0.0059(14) 0.0008(14) 0.0021(14)
C1 0.0271(15) 0.0341(16) 0.0261(11) -0.0007(11) -0.0007(11) 0.0038(12)
C3 0.0352(17) 0.0330(16) 0.0284(12) -0.0038(11) 0.0072(12) -0.0089(13)
C19 0.0330(16) 0.0366(17) 0.0352(13) -0.0001(12) 0.0085(12) -0.0036(13)
C20 0.057(2) 0.0369(19) 0.0460(17) 0.0005(14) 0.0002(15) 0.0005(16)

loop_
_atom_type_symbol
_atom_type_description
_atom_type_scat_dispersion_real
_atom_type_scat_dispersion_imag
_atom_type_scat_source
C C 0.0033 0.0016 'International Tables Vol C Tables 4.2.6.8 and 6.1.1.4'
H H 0.0000 0.0000 'International Tables Vol C Tables 4.2.6.8 and 6.1.1.4'
N N 0.0061 0.0033 'International Tables Vol C Tables 4.2.6.8 and 6.1.1.4'
O O 0.0106 0.0060 'International Tables Vol C Tables 4.2.6.8 and 6.1.1.4'
Co Co 0.3494 0.9721 'International Tables Vol C Tables 4.2.6.8 and 6.1.1.4'

loop_
_geom_angle_atom_site_label_1
_geom_angle_atom_site_label_2
_geom_angle_atom_site_label_3
_geom_angle
_geom_angle_site_symmetry_1
_geom_angle_site_symmetry_3
_geom_angle_publ_flag
O1 Co1 O1 109.31(11) 7 . ?
O1 Co1 N2 85.14(7) 7 7 ?
O1 Co1 N2 97.55(7) . 7 ?
O1 Co1 N2 97.55(7) 7 . ?
O1 Co1 N2 85.14(7) . . ?
N2 Co1 N2 175.37(12) 7 . ?
O1 Co1 N1 155.88(8) 7 7 ?
O1 Co1 N1 88.09(7) . 7 ?
N2 Co1 N1 75.86(8) 7 7 ?
N2 Co1 N1 100.54(8) . 7 ?
O1 Co1 N1 88.09(7) 7 . ?
O1 Co1 N1 155.88(8) . . ?
N2 Co1 N1 100.54(8) 7 . ?
N2 Co1 N1 75.86(8) . . ?
N1 Co1 N1 81.06(10) 7 . ?
C18 O1 Co1 129.88(14) . . ?
C12 N2 C6 110.4(2) . . ?
C12 N2 Co1 130.38(15) . . ?
C6 N2 Co1 118.16(16) . . ?
O1 C18 C17 117.6(2) . . ?
O1 C18 C13 125.0(2) . . ?
C17 C18 C13 117.4(2) . . ?
C7 C6 N2 108.5(2) . . ?
C7 C6 C5 134.3(2) . . ?
N2 C6 C5 117.0(2) . . ?
C1 C2 C3 118.2(3) . . ?
C15 C14 C13 124.2(2) . . ?
C3 C4 C5 120.1(2) . . ?
C11 N3 C12 131.5(2) . . ?
C11 N3 C7 120.3(2) . . ?
C12 N3 C7 107.8(2) . . ?
C18 C17 C16 124.3(2) . . ?
C6 C7 C8 136.6(3) . . ?
C6 C7 N3 105.4(2) . . ?
C8 C7 N3 117.9(2) . . ?
N1 C5 C4 120.5(3) . . ?
N1 C5 C6 113.3(2) . . ?
C4 C5 C6 126.2(2) . . ?
C14 C15 C16 120.0(2) . . ?
C14 C13 C18 117.4(2) . . ?
C14 C13 C12 123.4(2) . . ?
C18 C13 C12 119.1(2) . . ?
N2 C12 N3 107.8(2) . . ?
N2 C12 C13 124.7(2) . . ?
N3 C12 C13 127.5(2) . . ?
N4 C16 C17 122.1(2) . . ?
N4 C16 C15 121.3(2) . . ?
C17 C16 C15 116.5(2) . . ?
C1 N1 C5 118.5(2) . . ?
C1 N1 Co1 126.06(16) . . ?
C5 N1 Co1 115.43(17) . . ?
C16 N4 C21 122.4(2) . . ?
C16 N4 C19 122.1(2) . . ?
C21 N4 C19 115.0(2) . . ?
C8 C9 C10 120.5(3) . . ?
C10 C11 N3 119.9(3) . . ?
C9 C8 C7 119.9(3) . . ?
N4 C21 C22 112.1(2) . . ?
C11 C10 C9 120.9(3) . . ?
N1 C1 C2 123.7(2) . . ?
C4 C3 C2 119.1(2) . . ?
N4 C19 C20 112.3(2) . . ?

loop_
_geom_bond_atom_site_label_1
_geom_bond_atom_site_label_2
_geom_bond_distance
_geom_bond_site_symmetry_2
_geom_bond_publ_flag
Co1 O1 2.0261(16) 7 ?
Co1 O1 2.0261(16) . ?
Co1 N2 2.0437(18) 7 ?
Co1 N2 2.0437(18) . ?
Co1 N1 2.212(2) 7 ?
Co1 N1 2.212(2) . ?
O1 C18 1.310(3) . ?
N2 C12 1.316(3) . ?
N2 C6 1.381(3) . ?
C18 C17 1.407(3) . ?
C18 C13 1.447(3) . ?
C6 C7 1.375(3) . ?
C6 C5 1.453(4) . ?
C2 C1 1.373(4) . ?
C2 C3 1.387(4) . ?
C14 C15 1.374(4) . ?
C14 C13 1.398(4) . ?
C4 C3 1.377(4) . ?
C4 C5 1.395(3) . ?
N3 C11 1.386(3) . ?
N3 C12 1.395(3) . ?
N3 C7 1.423(3) . ?
C17 C16 1.408(4) . ?
C7 C8 1.419(3) . ?
C5 N1 1.357(3) . ?
C15 C16 1.422(3) . ?
C13 C12 1.453(4) . ?
C16 N4 1.377(3) . ?
N1 C1 1.342(3) . ?
N4 C21 1.452(3) . ?
N4 C19 1.461(3) . ?
C9 C8 1.359(4) . ?
C9 C10 1.411(4) . ?
C11 C10 1.351(4) . ?
C21 C22 1.509(4) . ?
C19 C20 1.509(4) . ?
